data_4025594
loop_
_publ_author_name
'Enrique Fern\'andez'
'J\"org Pietruszka'
'Wolfgang Frey'

_publ_section_title
;
 Palladium-Catalyzed Synthesis of Enantiomerically Pure \a-Substituted
 Allylboronic Esters and Their Addition to Aldehydes
;
_journal_name_full 'Journal of Organic Chemistry'
_journal_page_first 5580
_journal_page_last 5589
_journal_paper_doi 10.1021/jo1008959
_journal_volume 75
_journal_year 2010
_chemical_formula_moiety 'C17 H20 O2'
_chemical_formula_sum 'C17 H20 O2'
_chemical_formula_weight 256.33
_chemical_name_systematic
; 
(1R,5R)-1,5-diphenylpentane-1,5-diol 
;
_space_group_IT_number 1
_symmetry_cell_setting triclinic
_symmetry_space_group_name_Hall 'P 1'
_symmetry_space_group_name_H-M 'P 1'
_atom_sites_solution_hydrogens geom
_atom_sites_solution_primary direct
_atom_sites_solution_secondary difmap
_audit_creation_method SHELXL-97
_cell_angle_alpha 85.201(11)
_cell_angle_beta 76.936(11)
_cell_angle_gamma 90.000(12)
_cell_formula_units_Z 4
_cell_length_a 11.1451(11)
_cell_length_b 11.2829(10)
_cell_length_c 11.9726(16)
_cell_measurement_reflns_used 38
_cell_measurement_temperature 293(2)
_cell_measurement_theta_max 19
_cell_measurement_theta_min 12.5
_cell_volume 1461.2(3)
_computing_cell_refinement 'Siemens Xscans, Release 2.31'
_computing_data_collection 'Siemens Xscans, Release 2.31'
_computing_data_reduction 'Siemens Xscans, Release 2.31'
_computing_molecular_graphics 'SHELXTL-plus, XP (Sheldrick, 1991)'
_computing_structure_refinement 'SHELXL-97 (Sheldrick, 1997)'
_computing_structure_solution 'SHELXS-97 (Sheldrick, 1990)'
_diffrn_ambient_temperature 293(2)
_diffrn_measured_fraction_theta_full 0.981
_diffrn_measured_fraction_theta_max 0.981
_diffrn_measurement_device_type 'Siemens P4'
_diffrn_measurement_method Omega-Scan
_diffrn_radiation_monochromator graphite
_diffrn_radiation_source 'fine-focus sealed tube'
_diffrn_radiation_type CuK\a
_diffrn_radiation_wavelength 1.54178
_diffrn_reflns_av_R_equivalents 0.0000
_diffrn_reflns_av_sigmaI/netI 0.0847
_diffrn_reflns_limit_h_max 11
_diffrn_reflns_limit_h_min -12
_diffrn_reflns_limit_k_max 12
_diffrn_reflns_limit_k_min -12
_diffrn_reflns_limit_l_max 13
_diffrn_reflns_limit_l_min -13
_diffrn_reflns_number 8182
_diffrn_reflns_theta_full 60.00
_diffrn_reflns_theta_max 60.00
_diffrn_reflns_theta_min 3.80
_diffrn_standards_decay_% 2
_diffrn_standards_interval_count 100
_diffrn_standards_number 3
_exptl_absorpt_coefficient_mu 0.588
_exptl_absorpt_correction_type none
_exptl_crystal_colour colourless
_exptl_crystal_density_diffrn 1.165
_exptl_crystal_density_method 'not measured'
_exptl_crystal_description plates
_exptl_crystal_F_000 552
_exptl_crystal_size_max 0.6
_exptl_crystal_size_mid 0.2
_exptl_crystal_size_min 0.05
_refine_diff_density_max 0.358
_refine_diff_density_min -0.349
_refine_diff_density_rms 0.076
_refine_ls_abs_structure_details 'Flack H D (1983), Acta Cryst. A39, 876-881'
_refine_ls_abs_structure_Flack 0.0(8)
_refine_ls_extinction_coef 0.0054(4)
_refine_ls_extinction_expression Fc^*^=kFc[1+0.001xFc^2^\l^3^/sin(2\q)]^-1/4^
_refine_ls_extinction_method SHELXL
_refine_ls_goodness_of_fit_ref 1.053
_refine_ls_hydrogen_treatment mixed
_refine_ls_matrix_type full
_refine_ls_number_parameters 694
_refine_ls_number_reflns 8182
_refine_ls_number_restraints 3
_refine_ls_restrained_S_all 1.053
_refine_ls_R_factor_all 0.2343
_refine_ls_R_factor_gt 0.1079
_refine_ls_shift/su_max 0.043
_refine_ls_shift/su_mean 0.001
_refine_ls_structure_factor_coef Fsqd
_refine_ls_weighting_details 'calc w=1/[\s^2^(Fo^2^)+(0.0312P)^2^+6.0300P] where P=(Fo^2^+2Fc^2^)/3'
_refine_ls_weighting_scheme calc
_refine_ls_wR_factor_gt 0.2119
_refine_ls_wR_factor_ref 0.2872
_reflns_number_gt 2955
_reflns_number_total 8182
_reflns_threshold_expression >2sigma(I)
_cod_data_source_file jo1008959_si_004.cif
_cod_data_source_block s1590rc
_cod_database_code 4025594

loop_
_symmetry_equiv_pos_as_xyz
'x, y, z'

loop_
_atom_site_label
_atom_site_type_symbol
_atom_site_fract_x
_atom_site_fract_y
_atom_site_fract_z
_atom_site_U_iso_or_equiv
_atom_site_adp_type
_atom_site_occupancy
_atom_site_symmetry_multiplicity
_atom_site_calc_flag
_atom_site_refinement_flags
_atom_site_disorder_assembly
_atom_site_disorder_group
O1A O 1.4992(7) 0.0363(8) 0.4652(9) 0.100(3) Uani 1 1 d . . .
H1A1 H 1.5452 0.0948 0.4463 0.151 Uiso 1 1 calc R . .
C1A C 1.4117(10) 0.0370(10) 0.3919(11) 0.075(3) Uani 1 1 d . . .
H1A H 1.4325 0.1027 0.3316 0.090 Uiso 1 1 calc R . .
C2A C 1.2822(9) 0.0526(11) 0.4628(10) 0.077(3) Uani 1 1 d . . .
H2A1 H 1.2586 -0.0172 0.5164 0.092 Uiso 1 1 calc R . .
H2A2 H 1.2821 0.1206 0.5074 0.092 Uiso 1 1 calc R . .
O2A O 0.8401(7) 0.0917(8) 0.4810(8) 0.098(3) Uani 1 1 d . . .
H2A H 0.7863 0.1029 0.4447 0.147 Uiso 1 1 calc R . .
C3A C 1.1878(9) 0.0710(10) 0.3900(10) 0.074(3) Uani 1 1 d . . .
H3A1 H 1.1929 0.0074 0.3395 0.089 Uiso 1 1 calc R . .
H3A2 H 1.2050 0.1458 0.3426 0.089 Uiso 1 1 calc R . .
C4A C 1.0574(9) 0.0724(11) 0.4675(10) 0.075(3) Uani 1 1 d . . .
H4A1 H 1.0374 -0.0056 0.5084 0.090 Uiso 1 1 calc R . .
H4A2 H 1.0558 0.1293 0.5242 0.090 Uiso 1 1 calc R . .
C5A C 0.9629(10) 0.1041(10) 0.4009(11) 0.079(3) Uani 1 1 d . . .
H5A H 0.9673 0.0486 0.3415 0.094 Uiso 1 1 calc R . .
C6A C 1.4271(11) -0.0813(11) 0.3369(12) 0.082(3) Uani 1 1 d . . .
C7A C 1.3953(10) -0.1888(10) 0.4052(11) 0.078(3) Uani 1 1 d . . .
H7A H 1.3668 -0.1866 0.4842 0.093 Uiso 1 1 calc R . .
C8A C 1.4046(14) -0.2971(12) 0.3598(16) 0.101(5) Uani 1 1 d . . .
H8A H 1.3818 -0.3670 0.4069 0.122 Uiso 1 1 calc R . .
C9A C 1.4485(15) -0.2999(16) 0.243(2) 0.122(6) Uani 1 1 d . . .
H9A H 1.4527 -0.3715 0.2088 0.147 Uiso 1 1 calc R . .
C10A C 1.4862(16) -0.1939(19) 0.1763(16) 0.127(6) Uani 1 1 d . . .
H10A H 1.5202 -0.1958 0.0980 0.152 Uiso 1 1 calc R . .
C11A C 1.4748(12) -0.0870(13) 0.2229(14) 0.098(4) Uani 1 1 d . . .
H11A H 1.4998 -0.0174 0.1759 0.118 Uiso 1 1 calc R . .
C12A C 0.9759(10) 0.2310(11) 0.3441(13) 0.081(3) Uani 1 1 d . . .
C13A C 0.9807(11) 0.3271(12) 0.4073(14) 0.097(4) Uani 1 1 d . . .
H13A H 0.9716 0.3147 0.4866 0.116 Uiso 1 1 calc R . .
C14A C 0.9987(12) 0.4410(12) 0.3545(17) 0.103(5) Uani 1 1 d . . .
H14A H 1.0071 0.5043 0.3974 0.124 Uiso 1 1 calc R . .
C15A C 1.0041(16) 0.4606(16) 0.243(2) 0.127(6) Uani 1 1 d . . .
H15A H 1.0107 0.5378 0.2080 0.152 Uiso 1 1 calc R . .
C16A C 0.9999(16) 0.3680(17) 0.1808(15) 0.120(6) Uani 1 1 d . . .
H16A H 1.0081 0.3813 0.1017 0.145 Uiso 1 1 calc R . .
C17A C 0.9832(13) 0.2496(15) 0.2335(15) 0.111(5) Uani 1 1 d . . .
H17A H 0.9776 0.1862 0.1898 0.133 Uiso 1 1 calc R . .
O1B O 0.6312(9) 0.2395(7) 0.5142(9) 0.098(3) Uani 1 1 d . . .
H1B H 0.5976 0.2547 0.5796 0.147 Uiso 1 1 calc R . .
C1B C 0.6464(11) 0.3469(9) 0.4383(11) 0.076(3) Uani 1 1 d . . .
H1B H 0.7226 0.3403 0.3795 0.091 Uiso 1 1 calc R . .
O2B O 0.7041(7) 0.8983(7) 0.4581(9) 0.097(3) Uani 1 1 d . . .
H2B H 0.6304 0.9133 0.4717 0.145 Uiso 1 1 calc R . .
C2B C 0.6592(11) 0.4560(9) 0.4998(10) 0.076(3) Uani 1 1 d . . .
H2B1 H 0.7237 0.4435 0.5417 0.091 Uiso 1 1 calc R . .
H2B2 H 0.5827 0.4672 0.5552 0.091 Uiso 1 1 calc R . .
C3B C 0.6901(11) 0.5693(10) 0.4166(11) 0.080(3) Uani 1 1 d . . .
H3B1 H 0.7725 0.5636 0.3692 0.096 Uiso 1 1 calc R . .
H3B2 H 0.6330 0.5752 0.3662 0.096 Uiso 1 1 calc R . .
C4B C 0.6830(10) 0.6790(9) 0.4796(10) 0.074(3) Uani 1 1 d . . .
H4B1 H 0.7340 0.6697 0.5355 0.088 Uiso 1 1 calc R . .
H4B2 H 0.5987 0.6889 0.5211 0.088 Uiso 1 1 calc R . .
C5B C 0.7248(10) 0.7879(10) 0.3998(12) 0.082(3) Uani 1 1 d . . .
H5B H 0.6788 0.7915 0.3389 0.099 Uiso 1 1 calc R . .
C6B C 0.5385(11) 0.3559(10) 0.3765(11) 0.076(3) Uani 1 1 d . . .
C7B C 0.4208(10) 0.3649(10) 0.4409(12) 0.081(3) Uani 1 1 d . . .
H7B H 0.4049 0.3682 0.5202 0.097 Uiso 1 1 calc R . .
C8B C 0.3258(12) 0.3691(12) 0.3820(16) 0.100(4) Uani 1 1 d . . .
H8B H 0.2450 0.3766 0.4227 0.120 Uiso 1 1 calc R . .
C9B C 0.3493(16) 0.3623(13) 0.2665(16) 0.111(5) Uani 1 1 d . . .
H9B H 0.2841 0.3632 0.2298 0.133 Uiso 1 1 calc R . .
C10B C 0.4660(17) 0.3543(13) 0.2038(14) 0.106(5) Uani 1 1 d . . .
H10B H 0.4817 0.3513 0.1245 0.128 Uiso 1 1 calc R . .
C11B C 0.5610(13) 0.3505(12) 0.2601(13) 0.094(4) Uani 1 1 d . . .
H11B H 0.6416 0.3443 0.2183 0.113 Uiso 1 1 calc R . .
C12B C 0.8620(11) 0.7872(10) 0.3438(13) 0.084(4) Uani 1 1 d . . .
C13B C 0.9490(12) 0.7740(11) 0.4067(13) 0.090(4) Uani 1 1 d . . .
H13B H 0.9235 0.7628 0.4864 0.108 Uiso 1 1 calc R . .
C14B C 1.0723(13) 0.7764(13) 0.3581(17) 0.103(5) Uani 1 1 d . . .
H14B H 1.1284 0.7632 0.4045 0.123 Uiso 1 1 calc R . .
C15B C 1.1113(16) 0.7969(15) 0.248(2) 0.132(7) Uani 1 1 d . . .
H15B H 1.1955 0.7995 0.2163 0.159 Uiso 1 1 calc R . .
C16B C 1.0286(17) 0.8152(16) 0.1779(16) 0.124(6) Uani 1 1 d . . .
H16B H 1.0573 0.8318 0.0989 0.149 Uiso 1 1 calc R . .
C17B C 0.9012(13) 0.8087(13) 0.2264(14) 0.104(4) Uani 1 1 d . . .
H17B H 0.8447 0.8187 0.1800 0.125 Uiso 1 1 calc R . .
O1C O 1.1225(8) 0.0475(6) -0.2562(8) 0.085(2) Uani 1 1 d . . .
H1C H 1.1113 -0.0124 -0.2111 0.128 Uiso 1 1 calc R . .
C1C C 1.1145(11) 0.1537(9) -0.1915(11) 0.076(3) Uani 1 1 d . . .
H1C H 1.0396 0.1471 -0.1297 0.091 Uiso 1 1 calc R . .
O2C O 1.0720(9) 0.7026(7) -0.2982(9) 0.107(3) Uani 1 1 d . . .
H2C H 1.0526 0.6895 -0.3582 0.160 Uiso 1 1 calc R . .
C2C C 1.1078(11) 0.2636(8) -0.2698(10) 0.068(3) Uani 1 1 d . . .
H2C1 H 1.0423 0.2531 -0.3095 0.082 Uiso 1 1 calc R . .
H2C2 H 1.1847 0.2739 -0.3273 0.082 Uiso 1 1 calc R . .
C3C C 1.0844(10) 0.3752(9) -0.2053(10) 0.074(3) Uani 1 1 d . . .
H3C1 H 1.0043 0.3677 -0.1523 0.089 Uiso 1 1 calc R . .
H3C2 H 1.1460 0.3821 -0.1603 0.089 Uiso 1 1 calc R . .
C4C C 1.0885(10) 0.4872(8) -0.2856(11) 0.074(3) Uani 1 1 d . . .
H4C1 H 1.0332 0.4773 -0.3363 0.089 Uiso 1 1 calc R . .
H4C2 H 1.1712 0.4998 -0.3329 0.089 Uiso 1 1 calc R . .
C5C C 1.0513(11) 0.5951(9) -0.2190(11) 0.075(3) Uani 1 1 d . . .
H5C H 1.1038 0.6002 -0.1640 0.090 Uiso 1 1 calc R . .
C6C C 1.2264(11) 0.1526(10) -0.1379(12) 0.082(3) Uani 1 1 d . . .
C7C C 1.3473(11) 0.1709(10) -0.2033(13) 0.087(4) Uani 1 1 d . . .
H7C H 1.3598 0.1853 -0.2828 0.104 Uiso 1 1 calc R . .
C8C C 1.4430(13) 0.1686(13) -0.1573(16) 0.102(5) Uani 1 1 d . . .
H8C H 1.5206 0.1825 -0.2055 0.122 Uiso 1 1 calc R . .
C9C C 1.4348(15) 0.1475(14) -0.0453(19) 0.124(6) Uani 1 1 d . . .
H9C H 1.5049 0.1457 -0.0154 0.149 Uiso 1 1 calc R . .
C10C C 1.3150(14) 0.1277(16) 0.0282(14) 0.115(5) Uani 1 1 d . . .
H10C H 1.3054 0.1137 0.1074 0.138 Uiso 1 1 calc R . .
C11C C 1.2147(13) 0.1296(12) -0.0197(13) 0.097(4) Uani 1 1 d . . .
H11C H 1.1367 0.1152 0.0277 0.116 Uiso 1 1 calc R . .
C12C C 0.9204(11) 0.5890(10) -0.1540(11) 0.076(3) Uani 1 1 d . . .
C13C C 0.8251(11) 0.5812(10) -0.2122(13) 0.085(4) Uani 1 1 d . . .
H13C H 0.8442 0.5824 -0.2920 0.102 Uiso 1 1 calc R . .
C14C C 0.7053(15) 0.5719(13) -0.1540(19) 0.112(5) Uani 1 1 d . . .
H14C H 0.6442 0.5625 -0.1944 0.134 Uiso 1 1 calc R . .
C15C C 0.6734(17) 0.5761(16) -0.040(2) 0.130(7) Uani 1 1 d . . .
H15C H 0.5908 0.5712 -0.0015 0.157 Uiso 1 1 calc R . .
C16C C 0.764(2) 0.5876(16) 0.0223(18) 0.137(7) Uani 1 1 d . . .
H16C H 0.7431 0.5897 0.1018 0.164 Uiso 1 1 calc R . .
C17C C 0.8865(14) 0.5959(12) -0.0379(15) 0.106(4) Uani 1 1 d . . .
H17C H 0.9474 0.6064 0.0024 0.127 Uiso 1 1 calc R . .
O1D O 1.2718(7) -0.1472(8) -0.2788(8) 0.098(3) Uani 1 1 d . . .
H1D H 1.2015 -0.1456 -0.2393 0.147 Uiso 1 1 calc R . .
C1D C 1.3593(10) -0.1586(11) -0.2038(11) 0.079(3) Uani 1 1 d . . .
H1D H 1.3342 -0.1067 -0.1413 0.094 Uiso 1 1 calc R . .
O2D O 1.9248(7) -0.0931(9) -0.2576(9) 0.111(3) Uani 1 1 d . . .
H2D H 1.9753 -0.0986 -0.2171 0.166 Uiso 1 1 calc R . .
C2D C 1.4848(9) -0.1252(10) -0.2670(11) 0.076(3) Uani 1 1 d . . .
H2D1 H 1.4844 -0.0462 -0.3057 0.091 Uiso 1 1 calc R . .
H2D2 H 1.5121 -0.1800 -0.3254 0.091 Uiso 1 1 calc R . .
C3D C 1.5760(10) -0.1262(10) -0.1882(10) 0.076(3) Uani 1 1 d . . .
H3D1 H 1.5560 -0.0634 -0.1369 0.091 Uiso 1 1 calc R . .
H3D2 H 1.5685 -0.2015 -0.1416 0.091 Uiso 1 1 calc R . .
C4D C 1.7085(10) -0.1082(12) -0.2581(11) 0.084(3) Uani 1 1 d . . .
H4D1 H 1.7312 -0.1761 -0.3025 0.101 Uiso 1 1 calc R . .
H4D2 H 1.7130 -0.0382 -0.3119 0.101 Uiso 1 1 calc R . .
C5D C 1.7998(10) -0.0934(11) -0.1839(11) 0.080(3) Uani 1 1 d . . .
H5D H 1.7904 -0.1608 -0.1252 0.097 Uiso 1 1 calc R . .
C6D C 1.3487(10) -0.2895(10) -0.1523(12) 0.076(3) Uani 1 1 d . . .
C7D C 1.3810(11) -0.3798(11) -0.2238(13) 0.087(4) Uani 1 1 d . . .
H7D H 1.4074 -0.3644 -0.3031 0.104 Uiso 1 1 calc R . .
C8D C 1.3719(14) -0.4970(14) -0.1698(16) 0.104(5) Uani 1 1 d . . .
H8D H 1.3944 -0.5590 -0.2164 0.124 Uiso 1 1 calc R . .
C9D C 1.3350(16) -0.5235(15) -0.062(2) 0.121(6) Uani 1 1 d . . .
H9D H 1.3298 -0.6025 -0.0319 0.145 Uiso 1 1 calc R . .
C10D C 1.3029(14) -0.4333(16) 0.0095(14) 0.111(5) Uani 1 1 d . . .
H10D H 1.2763 -0.4513 0.0886 0.133 Uiso 1 1 calc R . .
C11D C 1.3104(12) -0.3134(12) -0.0375(12) 0.091(4) Uani 1 1 d . . .
H11D H 1.2891 -0.2520 0.0101 0.109 Uiso 1 1 calc R . .
C12D C 1.7850(10) 0.0220(11) -0.1249(12) 0.083(3) Uani 1 1 d . . .
C13D C 1.7910(10) 0.1309(11) -0.1914(14) 0.092(4) Uani 1 1 d . . .
H13D H 1.8035 0.1319 -0.2710 0.110 Uiso 1 1 calc R . .
C14D C 1.7780(13) 0.2398(13) -0.1388(19) 0.115(5) Uani 1 1 d . . .
H14D H 1.7789 0.3122 -0.1822 0.138 Uiso 1 1 calc R . .
C15D C 1.7643(15) 0.235(2) -0.022(2) 0.136(8) Uani 1 1 d . . .
H15D H 1.7574 0.3048 0.0139 0.163 Uiso 1 1 calc R . .
C16D C 1.7605(17) 0.1323(19) 0.0401(19) 0.133(6) Uani 1 1 d . . .
H16D H 1.7503 0.1319 0.1194 0.159 Uiso 1 1 calc R . .
C17D C 1.7718(13) 0.0221(14) -0.0113(14) 0.100(4) Uani 1 1 d . . .
H17D H 1.7699 -0.0492 0.0340 0.120 Uiso 1 1 calc R . .

loop_
_atom_site_aniso_label
_atom_site_aniso_U_11
_atom_site_aniso_U_22
_atom_site_aniso_U_33
_atom_site_aniso_U_23
_atom_site_aniso_U_13
_atom_site_aniso_U_12
O1A 0.064(5) 0.079(6) 0.171(9) -0.015(5) -0.053(6) -0.004(4)
C1A 0.052(6) 0.063(7) 0.115(9) -0.010(6) -0.028(6) -0.001(5)
C2A 0.051(6) 0.091(8) 0.092(8) -0.013(6) -0.019(6) 0.019(6)
O2A 0.053(5) 0.092(6) 0.147(8) -0.018(6) -0.018(5) -0.008(4)
C3A 0.053(6) 0.071(7) 0.101(8) -0.008(6) -0.025(6) 0.002(5)
C4A 0.049(6) 0.092(8) 0.086(8) 0.002(6) -0.022(6) -0.003(6)
C5A 0.057(7) 0.060(7) 0.114(9) -0.003(6) -0.009(6) -0.016(5)
C6A 0.071(8) 0.071(8) 0.108(10) -0.017(7) -0.026(7) -0.004(6)
C7A 0.069(8) 0.066(7) 0.106(9) -0.007(7) -0.038(7) 0.001(6)
C8A 0.097(11) 0.062(8) 0.151(14) 0.003(9) -0.045(10) -0.016(7)
C9A 0.094(12) 0.096(12) 0.21(2) -0.051(13) -0.084(13) 0.023(9)
C10A 0.123(14) 0.145(17) 0.124(14) -0.040(13) -0.043(11) 0.022(12)
C11A 0.086(10) 0.088(10) 0.120(12) -0.012(9) -0.021(8) 0.006(7)
C12A 0.050(7) 0.074(8) 0.118(11) 0.001(7) -0.021(7) -0.006(6)
C13A 0.066(8) 0.083(9) 0.147(13) -0.001(9) -0.037(8) -0.001(7)
C14A 0.075(9) 0.069(9) 0.170(16) -0.015(9) -0.034(10) -0.010(7)
C15A 0.106(13) 0.092(12) 0.160(17) 0.031(12) 0.001(12) -0.004(10)
C16A 0.119(14) 0.115(13) 0.114(13) 0.023(11) -0.011(10) 0.028(11)
C17A 0.085(10) 0.112(13) 0.129(14) -0.015(11) -0.008(9) 0.009(8)
O1B 0.086(6) 0.071(5) 0.144(8) -0.010(5) -0.038(6) 0.001(4)
C1B 0.068(8) 0.063(7) 0.101(9) -0.006(6) -0.026(6) -0.010(5)
O2B 0.059(5) 0.080(5) 0.153(8) -0.032(5) -0.020(6) 0.007(4)
C2B 0.077(8) 0.064(7) 0.094(8) -0.010(6) -0.035(6) 0.004(6)
C3B 0.064(7) 0.082(8) 0.103(9) -0.020(7) -0.032(6) 0.004(6)
C4B 0.069(7) 0.056(6) 0.098(8) -0.009(6) -0.023(6) -0.007(5)
C5B 0.063(7) 0.071(7) 0.123(10) -0.023(7) -0.034(7) -0.006(6)
C6B 0.068(8) 0.073(7) 0.093(9) 0.002(6) -0.033(7) -0.011(6)
C7B 0.052(7) 0.085(8) 0.111(10) -0.006(7) -0.029(7) -0.011(6)
C8B 0.066(9) 0.084(9) 0.150(14) 0.006(9) -0.032(9) -0.011(6)
C9B 0.104(13) 0.107(11) 0.135(14) 0.021(10) -0.065(11) -0.024(9)
C10B 0.134(14) 0.099(11) 0.088(10) 0.000(8) -0.031(10) -0.010(10)
C11B 0.086(10) 0.092(10) 0.114(11) -0.012(8) -0.041(9) -0.009(7)
C12B 0.060(8) 0.069(7) 0.125(11) -0.017(7) -0.019(8) 0.004(6)
C13B 0.069(9) 0.074(8) 0.138(12) -0.026(8) -0.039(8) 0.000(6)
C14B 0.068(10) 0.090(10) 0.160(15) -0.026(10) -0.039(10) 0.012(7)
C15B 0.083(12) 0.109(13) 0.19(2) -0.053(14) 0.006(14) -0.013(9)
C16B 0.102(13) 0.136(15) 0.124(14) -0.025(11) 0.000(11) -0.032(11)
C17B 0.086(10) 0.112(12) 0.114(12) -0.021(9) -0.019(9) -0.009(8)
O1C 0.077(5) 0.057(4) 0.125(7) -0.009(4) -0.031(5) -0.006(4)
C1C 0.071(8) 0.052(6) 0.112(9) -0.021(6) -0.034(7) 0.010(5)
O2C 0.088(6) 0.072(5) 0.158(9) -0.002(5) -0.027(7) -0.008(5)
C2C 0.074(7) 0.049(5) 0.081(7) -0.009(5) -0.016(6) -0.006(5)
C3C 0.061(7) 0.056(6) 0.104(9) -0.004(6) -0.015(6) 0.000(5)
C4C 0.069(7) 0.052(6) 0.100(9) -0.001(5) -0.016(6) 0.006(5)
C5C 0.075(8) 0.052(6) 0.103(9) 0.001(6) -0.032(7) -0.004(5)
C6C 0.067(8) 0.072(8) 0.113(10) -0.030(7) -0.024(7) 0.000(6)
C7C 0.055(8) 0.071(8) 0.136(11) -0.027(7) -0.018(7) 0.011(6)
C8C 0.065(9) 0.104(11) 0.147(14) -0.039(10) -0.038(9) 0.011(7)
C9C 0.091(12) 0.112(12) 0.204(19) -0.071(13) -0.085(13) 0.031(9)
C10C 0.095(12) 0.159(15) 0.111(12) -0.029(10) -0.057(10) 0.042(10)
C11C 0.089(10) 0.097(10) 0.109(11) -0.025(8) -0.024(8) 0.021(8)
C12C 0.066(8) 0.071(7) 0.094(9) -0.007(6) -0.023(7) -0.004(6)
C13C 0.066(8) 0.075(8) 0.120(10) -0.011(7) -0.033(8) 0.004(6)
C14C 0.081(11) 0.082(9) 0.182(18) -0.028(11) -0.043(12) 0.005(8)
C15C 0.079(12) 0.100(12) 0.19(2) 0.005(13) 0.013(13) -0.005(9)
C16C 0.141(18) 0.115(13) 0.129(15) -0.020(11) 0.028(14) 0.004(12)
C17C 0.100(12) 0.084(9) 0.132(13) -0.007(9) -0.027(10) 0.007(8)
O1D 0.068(5) 0.090(6) 0.140(8) -0.004(6) -0.034(5) 0.003(5)
C1D 0.067(7) 0.079(8) 0.093(9) 0.006(6) -0.029(6) -0.001(6)
O2D 0.061(5) 0.095(6) 0.171(9) -0.027(6) -0.008(5) -0.005(5)
C2D 0.055(7) 0.072(7) 0.097(9) 0.001(6) -0.015(6) -0.001(5)
C3D 0.061(7) 0.069(7) 0.094(8) 0.000(6) -0.014(6) -0.012(5)
C4D 0.060(7) 0.098(9) 0.096(9) -0.016(7) -0.018(6) -0.025(6)
C5D 0.051(7) 0.073(7) 0.112(9) -0.014(7) -0.006(6) -0.005(5)
C6D 0.060(7) 0.073(8) 0.103(9) -0.003(7) -0.036(7) -0.005(6)
C7D 0.076(8) 0.071(8) 0.114(10) 0.000(7) -0.024(7) -0.006(6)
C8D 0.090(11) 0.102(12) 0.142(14) -0.032(10) -0.066(11) 0.023(8)
C9D 0.117(14) 0.085(11) 0.183(19) 0.006(13) -0.090(14) -0.006(9)
C10D 0.096(11) 0.139(15) 0.097(11) 0.030(10) -0.038(9) -0.053(10)
C11D 0.089(9) 0.089(9) 0.098(10) -0.007(8) -0.027(8) -0.010(7)
C12D 0.059(7) 0.083(9) 0.105(10) -0.014(7) -0.015(7) -0.013(6)
C13D 0.057(7) 0.066(8) 0.144(12) -0.001(8) -0.009(7) 0.004(6)
C14D 0.077(10) 0.075(10) 0.185(18) 0.004(11) -0.017(11) 0.003(7)
C15D 0.072(10) 0.128(16) 0.21(2) -0.082(17) -0.003(13) -0.010(10)
C16D 0.117(14) 0.132(16) 0.158(18) -0.041(15) -0.038(12) -0.009(12)
C17D 0.093(10) 0.099(11) 0.117(12) -0.015(9) -0.040(9) -0.003(8)

loop_
_atom_type_symbol
_atom_type_description
_atom_type_scat_dispersion_real
_atom_type_scat_dispersion_imag
_atom_type_scat_source
C C 0.0181 0.0091 'International Tables Vol C Tables 4.2.6.8 and 6.1.1.4'
H H 0.0000 0.0000 'International Tables Vol C Tables 4.2.6.8 and 6.1.1.4'
O O 0.0492 0.0322 'International Tables Vol C Tables 4.2.6.8 and 6.1.1.4'

loop_
_geom_angle_atom_site_label_1
_geom_angle_atom_site_label_2
_geom_angle_atom_site_label_3
_geom_angle
_geom_angle_site_symmetry_1
_geom_angle_site_symmetry_3
_geom_angle_publ_flag
C1A O1A H1A1 109.5 . . ?
O1A C1A C2A 109.9(10) . . ?
O1A C1A C6A 105.9(9) . . ?
C2A C1A C6A 112.8(10) . . ?
O1A C1A H1A 109.4 . . ?
C2A C1A H1A 109.4 . . ?
C6A C1A H1A 109.4 . . ?
C3A C2A C1A 113.0(10) . . ?
C3A C2A H2A1 109.0 . . ?
C1A C2A H2A1 109.0 . . ?
C3A C2A H2A2 109.0 . . ?
C1A C2A H2A2 109.0 . . ?
H2A1 C2A H2A2 107.8 . . ?
C5A O2A H2A 109.5 . . ?
C2A C3A C4A 110.2(10) . . ?
C2A C3A H3A1 109.6 . . ?
C4A C3A H3A1 109.6 . . ?
C2A C3A H3A2 109.6 . . ?
C4A C3A H3A2 109.6 . . ?
H3A1 C3A H3A2 108.1 . . ?
C5A C4A C3A 112.2(10) . . ?
C5A C4A H4A1 109.2 . . ?
C3A C4A H4A1 109.2 . . ?
C5A C4A H4A2 109.2 . . ?
C3A C4A H4A2 109.2 . . ?
H4A1 C4A H4A2 107.9 . . ?
O2A C5A C4A 108.1(10) . . ?
O2A C5A C12A 107.7(9) . . ?
C4A C5A C12A 114.1(9) . . ?
O2A C5A H5A 109.0 . . ?
C4A C5A H5A 109.0 . . ?
C12A C5A H5A 109.0 . . ?
C11A C6A C7A 117.7(12) . . ?
C11A C6A C1A 122.0(12) . . ?
C7A C6A C1A 120.2(12) . . ?
C8A C7A C6A 122.5(13) . . ?
C8A C7A H7A 118.7 . . ?
C6A C7A H7A 118.7 . . ?
C7A C8A C9A 118.4(14) . . ?
C7A C8A H8A 120.8 . . ?
C9A C8A H8A 120.8 . . ?
C8A C9A C10A 118.8(16) . . ?
C8A C9A H9A 120.6 . . ?
C10A C9A H9A 120.6 . . ?
C11A C10A C9A 121.7(17) . . ?
C11A C10A H10A 119.1 . . ?
C9A C10A H10A 119.1 . . ?
C6A C11A C10A 120.6(15) . . ?
C6A C11A H11A 119.7 . . ?
C10A C11A H11A 119.7 . . ?
C17A C12A C13A 119.2(14) . . ?
C17A C12A C5A 119.6(14) . . ?
C13A C12A C5A 121.2(14) . . ?
C14A C13A C12A 120.9(16) . . ?
C14A C13A H13A 119.6 . . ?
C12A C13A H13A 119.6 . . ?
C15A C14A C13A 120.1(16) . . ?
C15A C14A H14A 119.9 . . ?
C13A C14A H14A 119.9 . . ?
C14A C15A C16A 119.3(16) . . ?
C14A C15A H15A 120.3 . . ?
C16A C15A H15A 120.3 . . ?
C15A C16A C17A 121.2(17) . . ?
C15A C16A H16A 119.4 . . ?
C17A C16A H16A 119.4 . . ?
C12A C17A C16A 119.1(16) . . ?
C12A C17A H17A 120.5 . . ?
C16A C17A H17A 120.5 . . ?
C1B O1B H1B 109.5 . . ?
O1B C1B C2B 112.4(10) . . ?
O1B C1B C6B 109.0(9) . . ?
C2B C1B C6B 112.3(10) . . ?
O1B C1B H1B 107.6 . . ?
C2B C1B H1B 107.6 . . ?
C6B C1B H1B 107.6 . . ?
C5B O2B H2B 109.5 . . ?
C1B C2B C3B 112.6(10) . . ?
C1B C2B H2B1 109.1 . . ?
C3B C2B H2B1 109.1 . . ?
C1B C2B H2B2 109.1 . . ?
C3B C2B H2B2 109.1 . . ?
H2B1 C2B H2B2 107.8 . . ?
C4B C3B C2B 111.9(10) . . ?
C4B C3B H3B1 109.2 . . ?
C2B C3B H3B1 109.2 . . ?
C4B C3B H3B2 109.2 . . ?
C2B C3B H3B2 109.2 . . ?
H3B1 C3B H3B2 107.9 . . ?
C3B C4B C5B 112.0(10) . . ?
C3B C4B H4B1 109.2 . . ?
C5B C4B H4B1 109.2 . . ?
C3B C4B H4B2 109.2 . . ?
C5B C4B H4B2 109.2 . . ?
H4B1 C4B H4B2 107.9 . . ?
O2B C5B C4B 112.7(11) . . ?
O2B C5B C12B 106.2(9) . . ?
C4B C5B C12B 112.5(10) . . ?
O2B C5B H5B 108.4 . . ?
C4B C5B H5B 108.4 . . ?
C12B C5B H5B 108.4 . . ?
C11B C6B C7B 121.1(12) . . ?
C11B C6B C1B 119.8(12) . . ?
C7B C6B C1B 119.0(12) . . ?
C6B C7B C8B 117.1(14) . . ?
C6B C7B H7B 121.5 . . ?
C8B C7B H7B 121.5 . . ?
C9B C8B C7B 121.2(14) . . ?
C9B C8B H8B 119.4 . . ?
C7B C8B H8B 119.4 . . ?
C10B C9B C8B 121.1(15) . . ?
C10B C9B H9B 119.4 . . ?
C8B C9B H9B 119.4 . . ?
C9B C10B C11B 118.6(16) . . ?
C9B C10B H10B 120.7 . . ?
C11B C10B H10B 120.7 . . ?
C6B C11B C10B 120.9(14) . . ?
C6B C11B H11B 119.6 . . ?
C10B C11B H11B 119.6 . . ?
C13B C12B C17B 117.8(13) . . ?
C13B C12B C5B 122.2(14) . . ?
C17B C12B C5B 119.8(13) . . ?
C12B C13B C14B 122.9(16) . . ?
C12B C13B H13B 118.5 . . ?
C14B C13B H13B 118.5 . . ?
C15B C14B C13B 120.3(17) . . ?
C15B C14B H14B 119.8 . . ?
C13B C14B H14B 119.8 . . ?
C14B C15B C16B 120.5(17) . . ?
C14B C15B H15B 119.7 . . ?
C16B C15B H15B 119.7 . . ?
C15B C16B C17B 119.7(18) . . ?
C15B C16B H16B 120.1 . . ?
C17B C16B H16B 120.1 . . ?
C12B C17B C16B 118.6(15) . . ?
C12B C17B H17B 120.7 . . ?
C16B C17B H17B 120.7 . . ?
C1C O1C H1C 109.5 . . ?
O1C C1C C2C 110.0(9) . . ?
O1C C1C C6C 106.6(8) . . ?
C2C C1C C6C 113.6(10) . . ?
O1C C1C H1C 108.9 . . ?
C2C C1C H1C 108.9 . . ?
C6C C1C H1C 108.9 . . ?
C5C O2C H2C 109.5 . . ?
C1C C2C C3C 112.6(9) . . ?
C1C C2C H2C1 109.1 . . ?
C3C C2C H2C1 109.1 . . ?
C1C C2C H2C2 109.1 . . ?
C3C C2C H2C2 109.1 . . ?
H2C1 C2C H2C2 107.8 . . ?
C4C C3C C2C 112.4(10) . . ?
C4C C3C H3C1 109.1 . . ?
C2C C3C H3C1 109.1 . . ?
C4C C3C H3C2 109.1 . . ?
C2C C3C H3C2 109.1 . . ?
H3C1 C3C H3C2 107.9 . . ?
C3C C4C C5C 111.3(10) . . ?
C3C C4C H4C1 109.4 . . ?
C5C C4C H4C1 109.4 . . ?
C3C C4C H4C2 109.4 . . ?
C5C C4C H4C2 109.4 . . ?
H4C1 C4C H4C2 108.0 . . ?
O2C C5C C12C 109.3(9) . . ?
O2C C5C C4C 109.5(10) . . ?
C12C C5C C4C 112.9(9) . . ?
O2C C5C H5C 108.3 . . ?
C12C C5C H5C 108.3 . . ?
C4C C5C H5C 108.3 . . ?
C11C C6C C7C 115.6(12) . . ?
C11C C6C C1C 121.5(12) . . ?
C7C C6C C1C 122.9(13) . . ?
C8C C7C C6C 122.7(15) . . ?
C8C C7C H7C 118.6 . . ?
C6C C7C H7C 118.6 . . ?
C7C C8C C9C 123.2(16) . . ?
C7C C8C H8C 118.4 . . ?
C9C C8C H8C 118.4 . . ?
C8C C9C C10C 118.0(14) . . ?
C8C C9C H9C 121.0 . . ?
C10C C9C H9C 121.0 . . ?
C11C C10C C9C 119.0(15) . . ?
C11C C10C H10C 120.5 . . ?
C9C C10C H10C 120.5 . . ?
C10C C11C C6C 121.5(14) . . ?
C10C C11C H11C 119.2 . . ?
C6C C11C H11C 119.2 . . ?
C17C C12C C13C 116.8(13) . . ?
C17C C12C C5C 122.8(12) . . ?
C13C C12C C5C 120.4(12) . . ?
C14C C13C C12C 121.2(15) . . ?
C14C C13C H13C 119.4 . . ?
C12C C13C H13C 119.4 . . ?
C15C C14C C13C 121.3(16) . . ?
C15C C14C H14C 119.4 . . ?
C13C C14C H14C 119.4 . . ?
C14C C15C C16C 120.0(17) . . ?
C14C C15C H15C 120.0 . . ?
C16C C15C H15C 120.0 . . ?
C17C C16C C15C 118.3(19) . . ?
C17C C16C H16C 120.8 . . ?
C15C C16C H16C 120.8 . . ?
C12C C17C C16C 122.3(17) . . ?
C12C C17C H17C 118.9 . . ?
C16C C17C H17C 118.9 . . ?
C1D O1D H1D 109.5 . . ?
C2D C1D O1D 111.6(10) . . ?
C2D C1D C6D 112.4(10) . . ?
O1D C1D C6D 105.9(9) . . ?
C2D C1D H1D 109.0 . . ?
O1D C1D H1D 108.9 . . ?
C6D C1D H1D 109.0 . . ?
C5D O2D H2D 109.5 . . ?
C1D C2D C3D 112.5(10) . . ?
C1D C2D H2D1 109.1 . . ?
C3D C2D H2D1 109.1 . . ?
C1D C2D H2D2 109.1 . . ?
C3D C2D H2D2 109.1 . . ?
H2D1 C2D H2D2 107.8 . . ?
C4D C3D C2D 111.2(10) . . ?
C4D C3D H3D1 109.4 . . ?
C2D C3D H3D1 109.4 . . ?
C4D C3D H3D2 109.4 . . ?
C2D C3D H3D2 109.4 . . ?
H3D1 C3D H3D2 108.0 . . ?
C5D C4D C3D 112.9(10) . . ?
C5D C4D H4D1 109.0 . . ?
C3D C4D H4D1 109.0 . . ?
C5D C4D H4D2 109.0 . . ?
C3D C4D H4D2 109.0 . . ?
H4D1 C4D H4D2 107.8 . . ?
O2D C5D C4D 108.4(10) . . ?
O2D C5D C12D 107.9(9) . . ?
C4D C5D C12D 113.3(10) . . ?
O2D C5D H5D 109.1 . . ?
C4D C5D H5D 109.1 . . ?
C12D C5D H5D 109.1 . . ?
C11D C6D C7D 121.0(12) . . ?
C11D C6D C1D 119.2(12) . . ?
C7D C6D C1D 119.8(12) . . ?
C6D C7D C8D 116.5(14) . . ?
C6D C7D H7D 121.8 . . ?
C8D C7D H7D 121.8 . . ?
C9D C8D C7D 124.5(16) . . ?
C9D C8D H8D 117.7 . . ?
C7D C8D H8D 117.7 . . ?
C8D C9D C10D 119.1(16) . . ?
C8D C9D H9D 120.5 . . ?
C10D C9D H9D 120.5 . . ?
C9D C10D C11D 119.9(15) . . ?
C9D C10D H10D 120.0 . . ?
C11D C10D H10D 120.0 . . ?
C6D C11D C10D 119.0(14) . . ?
C6D C11D H11D 120.5 . . ?
C10D C11D H11D 120.5 . . ?
C17D C12D C13D 119.0(13) . . ?
C17D C12D C5D 121.4(13) . . ?
C13D C12D C5D 119.6(13) . . ?
C12D C13D C14D 120.7(15) . . ?
C12D C13D H13D 119.6 . . ?
C14D C13D H13D 119.6 . . ?
C15D C14D C13D 117.7(16) . . ?
C15D C14D H14D 121.1 . . ?
C13D C14D H14D 121.1 . . ?
C16D C15D C14D 121.5(19) . . ?
C16D C15D H15D 119.2 . . ?
C14D C15D H15D 119.2 . . ?
C15D C16D C17D 121(2) . . ?
C15D C16D H16D 119.3 . . ?
C17D C16D H16D 119.3 . . ?
C12D C17D C16D 119.6(16) . . ?
C12D C17D H17D 120.2 . . ?
C16D C17D H17D 120.2 . . ?

loop_
_geom_bond_atom_site_label_1
_geom_bond_atom_site_label_2
_geom_bond_distance
_geom_bond_site_symmetry_2
_geom_bond_publ_flag
O1A C1A 1.452(13) . ?
O1A H1A1 0.8200 . ?
C1A C2A 1.518(15) . ?
C1A C6A 1.530(15) . ?
C1A H1A 0.9800 . ?
C2A C3A 1.515(14) . ?
C2A H2A1 0.9700 . ?
C2A H2A2 0.9700 . ?
O2A C5A 1.483(13) . ?
O2A H2A 0.8200 . ?
C3A C4A 1.538(14) . ?
C3A H3A1 0.9700 . ?
C3A H3A2 0.9700 . ?
C4A C5A 1.486(15) . ?
C4A H4A1 0.9700 . ?
C4A H4A2 0.9700 . ?
C5A C12A 1.525(16) . ?
C5A H5A 0.9800 . ?
C6A C11A 1.355(17) . ?
C6A C7A 1.403(16) . ?
C7A C8A 1.374(18) . ?
C7A H7A 0.9300 . ?
C8A C9A 1.38(2) . ?
C8A H8A 0.9300 . ?
C9A C10A 1.39(2) . ?
C9A H9A 0.9300 . ?
C10A C11A 1.37(2) . ?
C10A H10A 0.9300 . ?
C11A H11A 0.9300 . ?
C12A C17A 1.307(18) . ?
C12A C13A 1.380(18) . ?
C13A C14A 1.378(19) . ?
C13A H13A 0.9300 . ?
C14A C15A 1.32(2) . ?
C14A H14A 0.9300 . ?
C15A C16A 1.34(2) . ?
C15A H15A 0.9300 . ?
C16A C17A 1.42(2) . ?
C16A H16A 0.9300 . ?
C17A H17A 0.9300 . ?
O1B C1B 1.439(13) . ?
O1B H1B 0.8200 . ?
C1B C2B 1.508(15) . ?
C1B C6B 1.547(15) . ?
C1B H1B 0.9800 . ?
O2B C5B 1.471(13) . ?
O2B H2B 0.8200 . ?
C2B C3B 1.542(16) . ?
C2B H2B1 0.9700 . ?
C2B H2B2 0.9700 . ?
C3B C4B 1.495(14) . ?
C3B H3B1 0.9700 . ?
C3B H3B2 0.9700 . ?
C4B C5B 1.498(16) . ?
C4B H4B1 0.9700 . ?
C4B H4B2 0.9700 . ?
C5B C12B 1.524(16) . ?
C5B H5B 0.9800 . ?
C6B C11B 1.366(17) . ?
C6B C7B 1.371(16) . ?
C7B C8B 1.397(18) . ?
C7B H7B 0.9300 . ?
C8B C9B 1.36(2) . ?
C8B H8B 0.9300 . ?
C9B C10B 1.35(2) . ?
C9B H9B 0.9300 . ?
C10B C11B 1.376(19) . ?
C10B H10B 0.9300 . ?
C11B H11B 0.9300 . ?
C12B C13B 1.356(17) . ?
C12B C17B 1.376(18) . ?
C13B C14B 1.365(19) . ?
C13B H13B 0.9300 . ?
C14B C15B 1.29(2) . ?
C14B H14B 0.9300 . ?
C15B C16B 1.39(2) . ?
C15B H15B 0.9300 . ?
C16B C17B 1.41(2) . ?
C16B H16B 0.9300 . ?
C17B H17B 0.9300 . ?
O1C C1C 1.472(12) . ?
O1C H1C 0.8200 . ?
C1C C2C 1.503(14) . ?
C1C C6C 1.525(15) . ?
C1C H1C 0.9800 . ?
O2C C5C 1.460(13) . ?
O2C H2C 0.8200 . ?
C2C C3C 1.524(13) . ?
C2C H2C1 0.9700 . ?
C2C H2C2 0.9700 . ?
C3C C4C 1.517(14) . ?
C3C H3C1 0.9700 . ?
C3C H3C2 0.9700 . ?
C4C C5C 1.518(15) . ?
C4C H4C1 0.9700 . ?
C4C H4C2 0.9700 . ?
C5C C12C 1.489(15) . ?
C5C H5C 0.9800 . ?
C6C C11C 1.394(17) . ?
C6C C7C 1.402(16) . ?
C7C C8C 1.306(18) . ?
C7C H7C 0.9300 . ?
C8C C9C 1.32(2) . ?
C8C H8C 0.9300 . ?
C9C C10C 1.43(2) . ?
C9C H9C 0.9300 . ?
C10C C11C 1.366(18) . ?
C10C H10C 0.9300 . ?
C11C H11C 0.9300 . ?
C12C C17C 1.365(18) . ?
C12C C13C 1.403(16) . ?
C13C C14C 1.36(2) . ?
C13C H13C 0.9300 . ?
C14C C15C 1.34(2) . ?
C14C H14C 0.9300 . ?
C15C C16C 1.39(3) . ?
C15C H15C 0.9300 . ?
C16C C17C 1.39(2) . ?
C16C H16C 0.9300 . ?
C17C H17C 0.9300 . ?
O1D C1D 1.467(13) . ?
O1D H1D 0.8200 . ?
C1D C2D 1.464(15) . ?
C1D C6D 1.546(16) . ?
C1D H1D 0.9800 . ?
O2D C5D 1.471(13) . ?
O2D H2D 0.8200 . ?
C2D C3D 1.534(15) . ?
C2D H2D1 0.9700 . ?
C2D H2D2 0.9700 . ?
C3D C4D 1.529(15) . ?
C3D H3D1 0.9700 . ?
C3D H3D2 0.9700 . ?
C4D C5D 1.512(16) . ?
C4D H4D1 0.9700 . ?
C4D H4D2 0.9700 . ?
C5D C12D 1.525(16) . ?
C5D H5D 0.9800 . ?
C6D C11D 1.348(16) . ?
C6D C7D 1.381(17) . ?
C7D C8D 1.416(19) . ?
C7D H7D 0.9300 . ?
C8D C9D 1.27(2) . ?
C8D H8D 0.9300 . ?
C9D C10D 1.38(2) . ?
C9D H9D 0.9300 . ?
C10D C11D 1.42(2) . ?
C10D H10D 0.9300 . ?
C11D H11D 0.9300 . ?
C12D C17D 1.335(18) . ?
C12D C13D 1.400(17) . ?
C13D C14D 1.42(2) . ?
C13D H13D 0.9300 . ?
C14D C15D 1.37(2) . ?
C14D H14D 0.9300 . ?
C15D C16D 1.32(3) . ?
C15D H15D 0.9300 . ?
C16D C17D 1.43(2) . ?
C16D H16D 0.9300 . ?
C17D H17D 0.9300 . ?

loop_
_geom_torsion_atom_site_label_1
_geom_torsion_atom_site_label_2
_geom_torsion_atom_site_label_3
_geom_torsion_atom_site_label_4
_geom_torsion
_geom_torsion_site_symmetry_1
_geom_torsion_site_symmetry_2
_geom_torsion_site_symmetry_3
_geom_torsion_site_symmetry_4
_geom_torsion_publ_flag
O1A C1A C2A C3A 172.2(9) . . . . ?
C6A C1A C2A C3A -69.9(14) . . . . ?
C1A C2A C3A C4A 173.8(9) . . . . ?
C2A C3A C4A C5A 173.3(10) . . . . ?
C3A C4A C5A O2A 174.6(9) . . . . ?
C3A C4A C5A C12A -65.7(14) . . . . ?
O1A C1A C6A C11A -111.7(14) . . . . ?
C2A C1A C6A C11A 128.0(13) . . . . ?
O1A C1A C6A C7A 66.3(13) . . . . ?
C2A C1A C6A C7A -54.0(15) . . . . ?
C11A C6A C7A C8A -3.5(18) . . . . ?
C1A C6A C7A C8A 178.4(11) . . . . ?
C6A C7A C8A C9A 1(2) . . . . ?
C7A C8A C9A C10A 3(2) . . . . ?
C8A C9A C10A C11A -4(2) . . . . ?
C7A C6A C11A C10A 3(2) . . . . ?
C1A C6A C11A C10A -179.4(12) . . . . ?
C9A C10A C11A C6A 1(2) . . . . ?
O2A C5A C12A C17A -114.3(13) . . . . ?
C4A C5A C12A C17A 125.8(13) . . . . ?
O2A C5A C12A C13A 66.0(14) . . . . ?
C4A C5A C12A C13A -53.9(15) . . . . ?
C17A C12A C13A C14A -3.0(19) . . . . ?
C5A C12A C13A C14A 176.6(11) . . . . ?
C12A C13A C14A C15A 4(2) . . . . ?
C13A C14A C15A C16A -4(3) . . . . ?
C14A C15A C16A C17A 3(3) . . . . ?
C13A C12A C17A C16A 2(2) . . . . ?
C5A C12A C17A C16A -177.7(12) . . . . ?
C15A C16A C17A C12A -2(2) . . . . ?
O1B C1B C2B C3B 173.5(9) . . . . ?
C6B C1B C2B C3B -63.1(13) . . . . ?
C1B C2B C3B C4B 171.0(9) . . . . ?
C2B C3B C4B C5B 174.4(9) . . . . ?
C3B C4B C5B O2B 172.9(9) . . . . ?
C3B C4B C5B C12B -67.1(13) . . . . ?
O1B C1B C6B C11B -114.8(13) . . . . ?
C2B C1B C6B C11B 120.0(13) . . . . ?
O1B C1B C6B C7B 62.9(14) . . . . ?
C2B C1B C6B C7B -62.3(14) . . . . ?
C11B C6B C7B C8B -0.3(18) . . . . ?
C1B C6B C7B C8B -178.0(10) . . . . ?
C6B C7B C8B C9B 1(2) . . . . ?
C7B C8B C9B C10B -2(2) . . . . ?
C8B C9B C10B C11B 1(2) . . . . ?
C7B C6B C11B C10B 0(2) . . . . ?
C1B C6B C11B C10B 177.8(12) . . . . ?
C9B C10B C11B C6B -1(2) . . . . ?
O2B C5B C12B C13B 68.5(15) . . . . ?
C4B C5B C12B C13B -55.3(15) . . . . ?
O2B C5B C12B C17B -106.9(13) . . . . ?
C4B C5B C12B C17B 129.3(13) . . . . ?
C17B C12B C13B C14B -2.7(19) . . . . ?
C5B C12B C13B C14B -178.1(11) . . . . ?
C12B C13B C14B C15B 3(2) . . . . ?
C13B C14B C15B C16B -1(3) . . . . ?
C14B C15B C16B C17B -1(3) . . . . ?
C13B C12B C17B C16B 0(2) . . . . ?
C5B C12B C17B C16B 175.9(12) . . . . ?
C15B C16B C17B C12B 2(2) . . . . ?
O1C C1C C2C C3C 173.3(9) . . . . ?
C6C C1C C2C C3C -67.3(13) . . . . ?
C1C C2C C3C C4C 175.2(9) . . . . ?
C2C C3C C4C C5C 173.8(9) . . . . ?
C3C C4C C5C O2C 172.5(9) . . . . ?
C3C C4C C5C C12C -65.4(13) . . . . ?
O1C C1C C6C C11C -109.7(13) . . . . ?
C2C C1C C6C C11C 129.0(12) . . . . ?
O1C C1C C6C C7C 68.4(14) . . . . ?
C2C C1C C6C C7C -52.9(14) . . . . ?
C11C C6C C7C C8C -1.0(18) . . . . ?
C1C C6C C7C C8C -179.3(11) . . . . ?
C6C C7C C8C C9C 1(2) . . . . ?
C7C C8C C9C C10C -1(2) . . . . ?
C8C C9C C10C C11C 1(2) . . . . ?
C9C C10C C11C C6C -1(2) . . . . ?
C7C C6C C11C C10C 1.3(18) . . . . ?
C1C C6C C11C C10C 179.5(12) . . . . ?
O2C C5C C12C C17C -114.9(13) . . . . ?
C4C C5C C12C C17C 122.9(13) . . . . ?
O2C C5C C12C C13C 62.2(14) . . . . ?
C4C C5C C12C C13C -60.0(14) . . . . ?
C17C C12C C13C C14C -4.8(18) . . . . ?
C5C C12C C13C C14C 178.0(11) . . . . ?
C12C C13C C14C C15C 3(2) . . . . ?
C13C C14C C15C C16C -1(3) . . . . ?
C14C C15C C16C C17C 1(3) . . . . ?
C13C C12C C17C C16C 4(2) . . . . ?
C5C C12C C17C C16C -178.6(12) . . . . ?
C15C C16C C17C C12C -2(2) . . . . ?
O1D C1D C2D C3D 175.1(10) . . . . ?
C6D C1D C2D C3D -66.1(13) . . . . ?
C1D C2D C3D C4D 172.0(10) . . . . ?
C2D C3D C4D C5D 172.9(10) . . . . ?
C3D C4D C5D O2D 172.5(10) . . . . ?
C3D C4D C5D C12D -67.9(14) . . . . ?
C2D C1D C6D C11D 120.3(13) . . . . ?
O1D C1D C6D C11D -117.6(12) . . . . ?
C2D C1D C6D C7D -58.3(14) . . . . ?
O1D C1D C6D C7D 63.9(13) . . . . ?
C11D C6D C7D C8D -0.2(18) . . . . ?
C1D C6D C7D C8D 178.4(10) . . . . ?
C6D C7D C8D C9D 1(2) . . . . ?
C7D C8D C9D C10D -1(3) . . . . ?
C8D C9D C10D C11D 0(2) . . . . ?
C7D C6D C11D C10D -0.3(19) . . . . ?
C1D C6D C11D C10D -178.9(11) . . . . ?
C9D C10D C11D C6D 0(2) . . . . ?
O2D C5D C12D C17D -113.4(13) . . . . ?
C4D C5D C12D C17D 126.7(13) . . . . ?
O2D C5D C12D C13D 63.7(14) . . . . ?
C4D C5D C12D C13D -56.3(14) . . . . ?
C17D C12D C13D C14D -2.6(19) . . . . ?
C5D C12D C13D C14D -179.7(11) . . . . ?
C12D C13D C14D C15D 2(2) . . . . ?
C13D C14D C15D C16D -1(3) . . . . ?
C14D C15D C16D C17D 1(3) . . . . ?
C13D C12D C17D C16D 2(2) . . . . ?
C5D C12D C17D C16D 178.8(12) . . . . ?
C15D C16D C17D C12D -1(3) . . . . ?
